data_7043223
loop_
_publ_author_name
'Zhan, Guangli'
'Zhong, Wei'
'Wei, Zhenhong'
'Liu, Zhenzhen'
'Liu, Xiaoming'

_publ_section_title
;
 The roles of the phenol groups and auxiliary ligand of copper(II)
 complexes with tetradentate ligands in aerobic oxidation of benzyl
 alcohol
;
_journal_name_full 'Dalton Trans.'
_journal_paper_doi 10.1039/C7DT01716B
_journal_year 2017
_chemical_formula_sum 'C33 H43 Cl2 Cu N2 O6'
_chemical_formula_weight 698.13
_chemical_name_systematic
; 
 ? 
;
_space_group_IT_number 2
_symmetry_cell_setting triclinic
_symmetry_space_group_name_Hall '-P 1'
_symmetry_space_group_name_H-M 'P -1'
_atom_sites_solution_hydrogens geom
_atom_sites_solution_primary direct
_atom_sites_solution_secondary difmap
_audit_creation_method SHELXL-97
_audit_update_record
;
2017-01-22 deposited with the CCDC.
2017-06-02 downloaded from the CCDC.
;
_cell_angle_alpha 86.369(7)
_cell_angle_beta 84.135(6)
_cell_angle_gamma 87.885(6)
_cell_formula_units_Z 2
_cell_length_a 8.8818(6)
_cell_length_b 13.1134(12)
_cell_length_c 15.0612(11)
_cell_measurement_reflns_used 2549
_cell_measurement_temperature 293(2)
_cell_measurement_theta_max 24.4380
_cell_measurement_theta_min 3.1230
_cell_volume 1740.7(2)
_computing_cell_refinement 'Bruker SMART'
_computing_data_collection 'Bruker SMART'
_computing_data_reduction 'Bruker SAINT'
_computing_molecular_graphics 'Bruker SHELXTL'
_computing_publication_material 'Bruker SHELXTL'
_computing_structure_refinement 'SHELXL-97 (Sheldrick, 1997)'
_computing_structure_solution 'SHELXS-97 (Sheldrick, 1990)'
_diffrn_ambient_temperature 293(2)
_diffrn_measured_fraction_theta_full 0.999
_diffrn_measured_fraction_theta_max 0.999
_diffrn_measurement_device_type 'Xcalibur, Eos, Gemini'
_diffrn_measurement_method '\w scans'
_diffrn_radiation_monochromator graphite
_diffrn_radiation_source 'fine-focus sealed tube'
_diffrn_radiation_type MoK\a
_diffrn_radiation_wavelength 0.71073
_diffrn_reflns_av_R_equivalents 0.0346
_diffrn_reflns_av_unetI/netI 0.0627
_diffrn_reflns_limit_h_max 10
_diffrn_reflns_limit_h_min -10
_diffrn_reflns_limit_k_max 13
_diffrn_reflns_limit_k_min -15
_diffrn_reflns_limit_l_max 17
_diffrn_reflns_limit_l_min -17
_diffrn_reflns_number 11580
_diffrn_reflns_theta_full 25.00
_diffrn_reflns_theta_max 25.00
_diffrn_reflns_theta_min 2.79
_exptl_absorpt_coefficient_mu 0.825
_exptl_absorpt_correction_T_max 0.855
_exptl_absorpt_correction_T_min 0.743
_exptl_absorpt_correction_type multi-scan
_exptl_absorpt_process_details sadabs
_exptl_crystal_colour black
_exptl_crystal_density_diffrn 1.332
_exptl_crystal_density_method 'not measured'
_exptl_crystal_description block
_exptl_crystal_F_000 732
_exptl_crystal_size_max 0.38
_exptl_crystal_size_mid 0.31
_exptl_crystal_size_min 0.19
_refine_diff_density_max 0.513
_refine_diff_density_min -0.490
_refine_diff_density_rms 0.057
_refine_ls_extinction_method none
_refine_ls_goodness_of_fit_ref 1.035
_refine_ls_hydrogen_treatment mixed
_refine_ls_matrix_type full
_refine_ls_number_parameters 405
_refine_ls_number_reflns 6127
_refine_ls_number_restraints 0
_refine_ls_restrained_S_all 1.035
_refine_ls_R_factor_all 0.0702
_refine_ls_R_factor_gt 0.0498
_refine_ls_shift/su_max 0.047
_refine_ls_shift/su_mean 0.001
_refine_ls_structure_factor_coef Fsqd
_refine_ls_weighting_details 'calc w=1/[\s^2^(Fo^2^)+(0.0468P)^2^+0.4134P] where P=(Fo^2^+2Fc^2^)/3'
_refine_ls_weighting_scheme calc
_refine_ls_wR_factor_gt 0.1069
_refine_ls_wR_factor_ref 0.1191
_reflns_number_gt 4711
_reflns_number_total 6127
_reflns_threshold_expression >2sigma(I)
_cod_data_source_file c7dt01716b2.cif
_cod_data_source_block 1
_cod_original_sg_symbol_H-M P-1
_cod_database_code 7043223

loop_
_symmetry_equiv_pos_as_xyz
'x, y, z'
'-x, -y, -z'

loop_
_atom_site_label
_atom_site_type_symbol
_atom_site_fract_x
_atom_site_fract_y
_atom_site_fract_z
_atom_site_U_iso_or_equiv
_atom_site_adp_type
_atom_site_occupancy
_atom_site_symmetry_multiplicity
_atom_site_calc_flag
_atom_site_refinement_flags
Cu1 Cu 0.86063(4) 0.23698(3) 0.84633(2) 0.03444(14) Uani 1 1 d .
O1 O 0.7896(2) 0.37752(16) 0.84343(13) 0.0357(5) Uani 1 1 d .
O2 O 0.7495(2) 0.15846(16) 0.70998(14) 0.0403(5) Uani 1 1 d .
H2 H 0.6979 0.1310 0.7524 0.060 Uiso 1 1 calc R
O3 O 0.6927(2) 0.20368(17) 0.93502(14) 0.0435(6) Uani 1 1 d .
O4 O 0.5448(3) 0.1357(2) 0.84537(16) 0.0571(7) Uani 1 1 d .
O5 O 1.0164(3) 0.2919(2) 0.97423(16) 0.0563(7) Uani 1 1 d .
O6 O 0.8485(3) 0.4170(2) 1.00152(16) 0.0614(8) Uani 1 1 d .
N1 N 1.0443(3) 0.26405(19) 0.75734(16) 0.0327(6) Uani 1 1 d .
N2 N 0.9657(3) 0.1014(2) 0.86212(16) 0.0339(6) Uani 1 1 d .
C1 C 1.1702(3) 0.2028(2) 0.7943(2) 0.0379(8) Uani 1 1 d .
H1A H 1.2109 0.2397 0.8398 0.046 Uiso 1 1 calc R
H1B H 1.2508 0.1915 0.7471 0.046 Uiso 1 1 calc R
C2 C 1.1132(4) 0.1021(2) 0.8340(2) 0.0363(8) Uani 1 1 d .
C3 C 1.2061(4) 0.0166(3) 0.8449(2) 0.0495(9) Uani 1 1 d .
H3 H 1.3094 0.0191 0.8273 0.059 Uiso 1 1 calc R
C4 C 1.1427(5) -0.0729(3) 0.8825(2) 0.0559(10) Uani 1 1 d .
H4 H 1.2031 -0.1316 0.8905 0.067 Uiso 1 1 calc R
C5 C 0.9901(4) -0.0743(3) 0.9078(2) 0.0496(9) Uani 1 1 d .
H5 H 0.9449 -0.1342 0.9316 0.060 Uiso 1 1 calc R
C6 C 0.9057(4) 0.0140(3) 0.8975(2) 0.0401(8) Uani 1 1 d .
H6 H 0.8025 0.0135 0.9159 0.048 Uiso 1 1 calc R
C7 C 1.0786(3) 0.3745(2) 0.7541(2) 0.0404(8) Uani 1 1 d .
H7A H 1.1708 0.3864 0.7150 0.048 Uiso 1 1 calc R
H7B H 1.0960 0.3929 0.8135 0.048 Uiso 1 1 calc R
C8 C 0.9528(4) 0.4415(2) 0.7211(2) 0.0399(8) Uani 1 1 d .
C9 C 0.9792(4) 0.5054(3) 0.6450(2) 0.0535(10) Uani 1 1 d .
H9 H 1.0743 0.5050 0.6128 0.064 Uiso 1 1 calc R
C10 C 0.8662(5) 0.5691(3) 0.6167(3) 0.0638(11) Uani 1 1 d .
H10 H 0.8833 0.6111 0.5649 0.077 Uiso 1 1 calc R
C11 C 0.7268(5) 0.5703(3) 0.6659(3) 0.0558(10) Uani 1 1 d .
H11 H 0.6513 0.6147 0.6464 0.067 Uiso 1 1 calc R
C12 C 0.6931(4) 0.5085(2) 0.7436(2) 0.0403(8) Uani 1 1 d .
C13 C 0.8110(3) 0.4417(2) 0.7701(2) 0.0352(7) Uani 1 1 d .
C14 C 0.5397(4) 0.5182(3) 0.7987(2) 0.0489(9) Uani 1 1 d .
C15 C 0.4229(5) 0.5826(4) 0.7496(3) 0.0867(16) Uani 1 1 d .
H15A H 0.4590 0.6505 0.7361 0.130 Uiso 1 1 calc R
H15B H 0.3287 0.5857 0.7869 0.130 Uiso 1 1 calc R
H15C H 0.4078 0.5521 0.6950 0.130 Uiso 1 1 calc R
C16 C 0.5616(5) 0.5707(4) 0.8833(3) 0.0742(13) Uani 1 1 d .
H16A H 0.6289 0.5296 0.9178 0.111 Uiso 1 1 calc R
H16B H 0.4656 0.5793 0.9179 0.111 Uiso 1 1 calc R
H16C H 0.6042 0.6364 0.8676 0.111 Uiso 1 1 calc R
C17 C 0.4690(4) 0.4142(3) 0.8238(3) 0.0712(12) Uani 1 1 d .
H17A H 0.4579 0.3800 0.7705 0.107 Uiso 1 1 calc R
H17B H 0.3713 0.4241 0.8564 0.107 Uiso 1 1 calc R
H17C H 0.5333 0.3734 0.8605 0.107 Uiso 1 1 calc R
C18 C 1.0268(4) 0.2361(3) 0.6638(2) 0.0392(8) Uani 1 1 d .
H18A H 0.9436 0.2772 0.6421 0.047 Uiso 1 1 calc R
H18B H 1.1180 0.2546 0.6262 0.047 Uiso 1 1 calc R
C19 C 0.9982(4) 0.1260(3) 0.65231(19) 0.0372(8) Uani 1 1 d .
C20 C 1.1136(4) 0.0628(3) 0.6173(2) 0.0505(10) Uani 1 1 d .
H20 H 1.2099 0.0881 0.6024 0.061 Uiso 1 1 calc R
C21 C 1.0870(5) -0.0367(3) 0.6044(3) 0.0640(12) Uani 1 1 d .
H21 H 1.1662 -0.0805 0.5843 0.077 Uiso 1 1 calc R
C22 C 0.9437(4) -0.0715(3) 0.6214(2) 0.0566(10) Uani 1 1 d .
H22 H 0.9276 -0.1391 0.6105 0.068 Uiso 1 1 calc R
C23 C 0.8190(4) -0.0115(3) 0.6542(2) 0.0402(8) Uani 1 1 d .
C24 C 0.8528(3) 0.0878(2) 0.67311(19) 0.0342(7) Uani 1 1 d .
C25 C 0.6600(4) -0.0555(3) 0.6665(2) 0.0480(9) Uani 1 1 d .
C26 C 0.5382(4) 0.0228(3) 0.6375(3) 0.0699(12) Uani 1 1 d .
H26A H 0.4438 -0.0106 0.6375 0.105 Uiso 1 1 calc R
H26B H 0.5688 0.0515 0.5785 0.105 Uiso 1 1 calc R
H26C H 0.5261 0.0763 0.6785 0.105 Uiso 1 1 calc R
C27 C 0.6211(4) -0.0918(3) 0.7634(2) 0.0613(11) Uani 1 1 d .
H27A H 0.6944 -0.1430 0.7804 0.092 Uiso 1 1 calc R
H27B H 0.5222 -0.1204 0.7705 0.092 Uiso 1 1 calc R
H27C H 0.6218 -0.0351 0.8006 0.092 Uiso 1 1 calc R
C28 C 0.6511(5) -0.1480(3) 0.6101(3) 0.0803(14) Uani 1 1 d .
H28A H 0.7215 -0.2006 0.6282 0.120 Uiso 1 1 calc R
H28B H 0.6757 -0.1278 0.5481 0.120 Uiso 1 1 calc R
H28C H 0.5503 -0.1734 0.6187 0.120 Uiso 1 1 calc R
C29 C 0.5699(4) 0.1673(3) 0.9177(2) 0.0417(8) Uani 1 1 d .
C30 C 0.4454(4) 0.1639(3) 0.9929(2) 0.0652(11) Uani 1 1 d .
H30A H 0.3929 0.2291 0.9948 0.098 Uiso 1 1 calc R
H30B H 0.4878 0.1481 1.0484 0.098 Uiso 1 1 calc R
H30C H 0.3758 0.1122 0.9836 0.098 Uiso 1 1 calc R
C31 C 0.9570(4) 0.3541(3) 1.0238(2) 0.0481(9) Uani 1 1 d .
C32 C 1.0015(5) 0.3635(3) 1.1154(3) 0.0710(13) Uani 1 1 d .
H32A H 0.9401 0.3202 1.1572 0.106 Uiso 1 1 calc R
H32B H 0.9868 0.4332 1.1312 0.106 Uiso 1 1 calc R
H32C H 1.1061 0.3431 1.1170 0.106 Uiso 1 1 calc R
Cl1 Cl 0.56265(17) 0.65522(17) 0.44528(11) 0.1400(7) Uani 1 1 d .
Cl2 Cl 0.26197(19) 0.70190(15) 0.52269(11) 0.1258(6) Uani 1 1 d .
C33 C 0.3743(5) 0.6615(4) 0.4316(3) 0.0898(16) Uani 1 1 d .
H33A H 0.3432 0.5943 0.4186 0.108 Uiso 1 1 calc R
H33B H 0.3582 0.7078 0.3803 0.108 Uiso 1 1 calc R

loop_
_atom_site_aniso_label
_atom_site_aniso_U_11
_atom_site_aniso_U_22
_atom_site_aniso_U_33
_atom_site_aniso_U_23
_atom_site_aniso_U_13
_atom_site_aniso_U_12
Cu1 0.0296(2) 0.0353(2) 0.0378(2) 0.00334(17) -0.00299(16) -0.00468(16)
O1 0.0346(12) 0.0360(13) 0.0352(12) 0.0044(10) -0.0020(9) -0.0014(10)
O2 0.0352(12) 0.0383(13) 0.0454(13) -0.0011(10) 0.0049(10) -0.0041(10)
O3 0.0376(13) 0.0486(15) 0.0429(13) 0.0041(11) 0.0016(11) -0.0097(11)
O4 0.0478(15) 0.0727(19) 0.0512(15) -0.0207(13) 0.0100(12) -0.0168(13)
O5 0.0675(18) 0.0499(16) 0.0521(15) -0.0042(13) -0.0116(13) 0.0087(14)
O6 0.0614(17) 0.0577(17) 0.0670(17) -0.0162(14) -0.0142(14) 0.0161(14)
N1 0.0290(14) 0.0297(15) 0.0399(15) 0.0018(12) -0.0059(11) -0.0052(11)
N2 0.0359(15) 0.0358(16) 0.0302(13) 0.0001(11) -0.0033(12) -0.0060(12)
C1 0.0261(17) 0.041(2) 0.0463(19) 0.0009(16) -0.0051(14) -0.0015(14)
C2 0.0366(19) 0.0384(19) 0.0345(17) -0.0009(14) -0.0084(15) -0.0003(15)
C3 0.041(2) 0.052(2) 0.055(2) -0.0026(19) -0.0076(17) 0.0079(18)
C4 0.065(3) 0.040(2) 0.064(2) -0.0015(19) -0.017(2) 0.015(2)
C5 0.065(3) 0.037(2) 0.047(2) 0.0053(17) -0.0118(19) -0.0059(18)
C6 0.0412(19) 0.042(2) 0.0378(18) 0.0011(16) -0.0095(15) -0.0052(16)
C7 0.0327(18) 0.037(2) 0.051(2) 0.0000(16) -0.0015(15) -0.0105(14)
C8 0.043(2) 0.0323(19) 0.0444(19) 0.0004(15) -0.0028(16) -0.0058(15)
C9 0.055(2) 0.042(2) 0.059(2) 0.0059(18) 0.0105(19) -0.0051(18)
C10 0.078(3) 0.051(3) 0.057(2) 0.023(2) 0.002(2) 0.002(2)
C11 0.065(3) 0.042(2) 0.060(2) 0.0119(19) -0.014(2) 0.0046(19)
C12 0.041(2) 0.0341(19) 0.047(2) -0.0021(16) -0.0126(16) -0.0030(15)
C13 0.0384(19) 0.0299(18) 0.0382(18) -0.0007(14) -0.0074(15) -0.0049(14)
C14 0.037(2) 0.046(2) 0.063(2) 0.0047(19) -0.0075(17) 0.0048(17)
C15 0.055(3) 0.095(4) 0.103(4) 0.031(3) -0.007(3) 0.025(3)
C16 0.056(3) 0.084(3) 0.081(3) -0.023(3) 0.010(2) 0.003(2)
C17 0.038(2) 0.069(3) 0.105(3) 0.017(3) -0.008(2) -0.011(2)
C18 0.0340(18) 0.046(2) 0.0367(18) 0.0038(15) 0.0002(14) -0.0108(15)
C19 0.0362(18) 0.044(2) 0.0311(17) -0.0027(15) -0.0026(14) -0.0030(15)
C20 0.037(2) 0.068(3) 0.047(2) -0.0143(19) -0.0006(16) 0.0034(19)
C21 0.054(3) 0.068(3) 0.072(3) -0.030(2) -0.005(2) 0.017(2)
C22 0.064(3) 0.044(2) 0.064(2) -0.0168(19) -0.009(2) 0.005(2)
C23 0.048(2) 0.039(2) 0.0344(18) -0.0051(15) -0.0063(15) -0.0040(16)
C24 0.0373(18) 0.0376(19) 0.0269(16) -0.0001(14) -0.0019(14) 0.0009(15)
C25 0.061(2) 0.041(2) 0.043(2) -0.0044(16) -0.0063(18) -0.0147(17)
C26 0.054(3) 0.076(3) 0.084(3) 0.004(2) -0.028(2) -0.018(2)
C27 0.065(3) 0.060(3) 0.057(2) 0.001(2) 0.005(2) -0.013(2)
C28 0.090(3) 0.071(3) 0.083(3) -0.032(3) 0.005(3) -0.036(3)
C29 0.042(2) 0.035(2) 0.044(2) 0.0030(16) 0.0095(16) -0.0017(16)
C30 0.050(2) 0.089(3) 0.054(2) -0.010(2) 0.0163(19) -0.019(2)
C31 0.054(2) 0.039(2) 0.052(2) -0.0027(18) -0.0047(18) -0.0105(18)
C32 0.086(3) 0.073(3) 0.059(3) -0.018(2) -0.026(2) 0.002(2)
Cl1 0.0848(11) 0.227(2) 0.1153(12) -0.0436(13) -0.0232(9) 0.0016(12)
Cl2 0.1134(12) 0.1520(16) 0.1091(11) -0.0202(11) 0.0076(9) 0.0044(11)
C33 0.100(4) 0.093(4) 0.080(3) -0.012(3) -0.030(3) 0.006(3)

loop_
_atom_type_symbol
_atom_type_description
_atom_type_scat_dispersion_real
_atom_type_scat_dispersion_imag
_atom_type_scat_source
C C 0.0033 0.0016 'International Tables Vol C Tables 4.2.6.8 and 6.1.1.4'
H H 0.0000 0.0000 'International Tables Vol C Tables 4.2.6.8 and 6.1.1.4'
Cl Cl 0.1484 0.1585 'International Tables Vol C Tables 4.2.6.8 and 6.1.1.4'
Cu Cu 0.3201 1.2651 'International Tables Vol C Tables 4.2.6.8 and 6.1.1.4'
N N 0.0061 0.0033 'International Tables Vol C Tables 4.2.6.8 and 6.1.1.4'
O O 0.0106 0.0060 'International Tables Vol C Tables 4.2.6.8 and 6.1.1.4'

loop_
_geom_angle_atom_site_label_1
_geom_angle_atom_site_label_2
_geom_angle_atom_site_label_3
_geom_angle
O1 Cu1 O3 89.01(9)
O1 Cu1 N2 168.87(9)
O3 Cu1 N2 94.17(10)
O1 Cu1 N1 94.29(9)
O3 Cu1 N1 176.19(9)
N2 Cu1 N1 82.24(10)
C13 O1 Cu1 122.98(18)
C24 O2 H2 109.5
C29 O3 Cu1 124.5(2)
C1 N1 C7 109.4(2)
C1 N1 C18 110.6(2)
C7 N1 C18 108.1(2)
C1 N1 Cu1 104.98(18)
C7 N1 Cu1 109.22(19)
C18 N1 Cu1 114.52(19)
C2 N2 C6 118.9(3)
C2 N2 Cu1 113.5(2)
C6 N2 Cu1 127.5(2)
N1 C1 C2 109.7(3)
N1 C1 H1A 109.7
C2 C1 H1A 109.7
N1 C1 H1B 109.7
C2 C1 H1B 109.7
H1A C1 H1B 108.2
N2 C2 C3 121.6(3)
N2 C2 C1 115.3(3)
C3 C2 C1 123.0(3)
C2 C3 C4 118.8(3)
C2 C3 H3 120.6
C4 C3 H3 120.6
C5 C4 C3 119.3(3)
C5 C4 H4 120.3
C3 C4 H4 120.3
C6 C5 C4 118.8(4)
C6 C5 H5 120.6
C4 C5 H5 120.6
N2 C6 C5 122.5(3)
N2 C6 H6 118.7
C5 C6 H6 118.7
N1 C7 C8 112.4(3)
N1 C7 H7A 109.1
C8 C7 H7A 109.1
N1 C7 H7B 109.1
C8 C7 H7B 109.1
H7A C7 H7B 107.9
C9 C8 C13 120.4(3)
C9 C8 C7 120.3(3)
C13 C8 C7 119.3(3)
C10 C9 C8 120.3(3)
C10 C9 H9 119.9
C8 C9 H9 119.9
C9 C10 C11 119.3(3)
C9 C10 H10 120.4
C11 C10 H10 120.4
C10 C11 C12 123.3(3)
C10 C11 H11 118.3
C12 C11 H11 118.3
C11 C12 C13 116.2(3)
C11 C12 C14 120.9(3)
C13 C12 C14 122.7(3)
O1 C13 C8 118.5(3)
O1 C13 C12 121.0(3)
C8 C13 C12 120.5(3)
C16 C14 C12 108.4(3)
C16 C14 C17 109.4(4)
C12 C14 C17 112.3(3)
C16 C14 C15 107.4(3)
C12 C14 C15 113.0(3)
C17 C14 C15 106.2(3)
C14 C15 H15A 109.5
C14 C15 H15B 109.5
H15A C15 H15B 109.5
C14 C15 H15C 109.5
H15A C15 H15C 109.5
H15B C15 H15C 109.5
C14 C16 H16A 109.5
C14 C16 H16B 109.5
H16A C16 H16B 109.5
C14 C16 H16C 109.5
H16A C16 H16C 109.5
H16B C16 H16C 109.5
C14 C17 H17A 109.5
C14 C17 H17B 109.5
H17A C17 H17B 109.5
C14 C17 H17C 109.5
H17A C17 H17C 109.5
H17B C17 H17C 109.5
C19 C18 N1 116.3(3)
C19 C18 H18A 108.2
N1 C18 H18A 108.2
C19 C18 H18B 108.2
N1 C18 H18B 108.2
H18A C18 H18B 107.4
C20 C19 C24 119.5(3)
C20 C19 C18 120.1(3)
C24 C19 C18 120.4(3)
C21 C20 C19 120.3(4)
C21 C20 H20 119.9
C19 C20 H20 119.9
C22 C21 C20 119.5(3)
C22 C21 H21 120.3
C20 C21 H21 120.3
C21 C22 C23 123.9(4)
C21 C22 H22 118.1
C23 C22 H22 118.1
C24 C23 C22 114.9(3)
C24 C23 C25 124.8(3)
C22 C23 C25 120.2(3)
O2 C24 C23 125.0(3)
O2 C24 C19 113.3(3)
C23 C24 C19 121.7(3)
C27 C25 C28 107.1(3)
C27 C25 C23 109.9(3)
C28 C25 C23 111.4(3)
C27 C25 C26 109.6(3)
C28 C25 C26 106.4(3)
C23 C25 C26 112.2(3)
C25 C26 H26A 109.5
C25 C26 H26B 109.5
H26A C26 H26B 109.5
C25 C26 H26C 109.5
H26A C26 H26C 109.5
H26B C26 H26C 109.5
C25 C27 H27A 109.5
C25 C27 H27B 109.5
H27A C27 H27B 109.5
C25 C27 H27C 109.5
H27A C27 H27C 109.5
H27B C27 H27C 109.5
C25 C28 H28A 109.5
C25 C28 H28B 109.5
H28A C28 H28B 109.5
C25 C28 H28C 109.5
H28A C28 H28C 109.5
H28B C28 H28C 109.5
O4 C29 O3 125.8(3)
O4 C29 C30 118.4(3)
O3 C29 C30 115.8(3)
C29 C30 H30A 109.5
C29 C30 H30B 109.5
H30A C30 H30B 109.5
C29 C30 H30C 109.5
H30A C30 H30C 109.5
H30B C30 H30C 109.5
O5 C31 O6 122.7(3)
O5 C31 C32 122.4(3)
O6 C31 C32 114.8(3)
C31 C32 H32A 109.5
C31 C32 H32B 109.5
H32A C32 H32B 109.5
C31 C32 H32C 109.5
H32A C32 H32C 109.5
H32B C32 H32C 109.5
Cl1 C33 Cl2 113.8(3)
Cl1 C33 H33A 108.8
Cl2 C33 H33A 108.8
Cl1 C33 H33B 108.8
Cl2 C33 H33B 108.8
H33A C33 H33B 107.7

loop_
_geom_bond_atom_site_label_1
_geom_bond_atom_site_label_2
_geom_bond_distance
Cu1 O1 1.925(2)
Cu1 O3 1.941(2)
Cu1 N2 1.990(2)
Cu1 N1 2.029(3)
O1 C13 1.347(4)
O2 C24 1.381(3)
O2 H2 0.8200
O3 C29 1.264(4)
O4 C29 1.234(4)
O5 C31 1.210(4)
O6 C31 1.302(4)
N1 C1 1.487(3)
N1 C7 1.487(4)
N1 C18 1.502(4)
N2 C2 1.335(4)
N2 C6 1.338(4)
C1 C2 1.499(4)
C1 H1A 0.9700
C1 H1B 0.9700
C2 C3 1.378(4)
C3 C4 1.384(5)
C3 H3 0.9300
C4 C5 1.371(5)
C4 H4 0.9300
C5 C6 1.365(4)
C5 H5 0.9300
C6 H6 0.9300
C7 C8 1.501(4)
C7 H7A 0.9700
C7 H7B 0.9700
C8 C9 1.382(5)
C8 C13 1.393(4)
C9 C10 1.366(5)
C9 H9 0.9300
C10 C11 1.377(5)
C10 H10 0.9300
C11 C12 1.393(5)
C11 H11 0.9300
C12 C13 1.413(4)
C12 C14 1.527(5)
C14 C16 1.519(5)
C14 C17 1.531(5)
C14 C15 1.533(5)
C15 H15A 0.9600
C15 H15B 0.9600
C15 H15C 0.9600
C16 H16A 0.9600
C16 H16B 0.9600
C16 H16C 0.9600
C17 H17A 0.9600
C17 H17B 0.9600
C17 H17C 0.9600
C18 C19 1.498(5)
C18 H18A 0.9700
C18 H18B 0.9700
C19 C20 1.377(4)
C19 C24 1.401(4)
C20 C21 1.364(5)
C20 H20 0.9300
C21 C22 1.362(5)
C21 H21 0.9300
C22 C23 1.401(5)
C22 H22 0.9300
C23 C24 1.400(5)
C23 C25 1.535(5)
C25 C27 1.516(5)
C25 C28 1.533(5)
C25 C26 1.540(5)
C26 H26A 0.9600
C26 H26B 0.9600
C26 H26C 0.9600
C27 H27A 0.9600
C27 H27B 0.9600
C27 H27C 0.9600
C28 H28A 0.9600
C28 H28B 0.9600
C28 H28C 0.9600
C29 C30 1.499(4)
C30 H30A 0.9600
C30 H30B 0.9600
C30 H30C 0.9600
C31 C32 1.487(5)
C32 H32A 0.9600
C32 H32B 0.9600
C32 H32C 0.9600
Cl1 C33 1.705(5)
Cl2 C33 1.713(5)
C33 H33A 0.9700
C33 H33B 0.9700

loop_
_geom_torsion_atom_site_label_1
_geom_torsion_atom_site_label_2
_geom_torsion_atom_site_label_3
_geom_torsion_atom_site_label_4
_geom_torsion
O3 Cu1 O1 C13 -150.3(2)
N2 Cu1 O1 C13 102.9(5)
N1 Cu1 O1 C13 31.6(2)
O1 Cu1 O3 C29 97.8(3)
N2 Cu1 O3 C29 -92.9(3)
N1 Cu1 O3 C29 -112.0(14)
O1 Cu1 N1 C1 137.55(19)
O3 Cu1 N1 C1 -12.5(16)
N2 Cu1 N1 C1 -31.82(19)
O1 Cu1 N1 C7 20.34(19)
O3 Cu1 N1 C7 -129.7(14)
N2 Cu1 N1 C7 -149.03(19)
O1 Cu1 N1 C18 -101.01(19)
O3 Cu1 N1 C18 108.9(15)
N2 Cu1 N1 C18 89.6(2)
O1 Cu1 N2 C2 -52.8(6)
O3 Cu1 N2 C2 -159.1(2)
N1 Cu1 N2 C2 19.6(2)
O1 Cu1 N2 C6 126.4(5)
O3 Cu1 N2 C6 20.1(3)
N1 Cu1 N2 C6 -161.2(3)
C7 N1 C1 C2 156.0(3)
C18 N1 C1 C2 -85.1(3)
Cu1 N1 C1 C2 38.9(3)
C6 N2 C2 C3 -3.4(4)
Cu1 N2 C2 C3 175.8(2)
C6 N2 C2 C1 179.3(3)
Cu1 N2 C2 C1 -1.5(3)
N1 C1 C2 N2 -26.1(4)
N1 C1 C2 C3 156.7(3)
N2 C2 C3 C4 2.7(5)
C1 C2 C3 C4 179.8(3)
C2 C3 C4 C5 0.0(5)
C3 C4 C5 C6 -1.9(5)
C2 N2 C6 C5 1.4(4)
Cu1 N2 C6 C5 -177.7(2)
C4 C5 C6 N2 1.3(5)
C1 N1 C7 C8 -177.5(2)
C18 N1 C7 C8 62.1(3)
Cu1 N1 C7 C8 -63.1(3)
N1 C7 C8 C9 -120.1(3)
N1 C7 C8 C13 62.5(4)
C13 C8 C9 C10 -0.3(5)
C7 C8 C9 C10 -177.6(4)
C8 C9 C10 C11 1.3(6)
C9 C10 C11 C12 -0.8(6)
C10 C11 C12 C13 -0.5(5)
C10 C11 C12 C14 176.0(4)
Cu1 O1 C13 C8 -44.0(4)
Cu1 O1 C13 C12 136.5(3)
C9 C8 C13 O1 179.4(3)
C7 C8 C13 O1 -3.3(4)
C9 C8 C13 C12 -1.1(5)
C7 C8 C13 C12 176.3(3)
C11 C12 C13 O1 -179.0(3)
C14 C12 C13 O1 4.6(5)
C11 C12 C13 C8 1.5(5)
C14 C12 C13 C8 -174.9(3)
C11 C12 C14 C16 -106.4(4)
C13 C12 C14 C16 69.9(4)
C11 C12 C14 C17 132.7(4)
C13 C12 C14 C17 -51.1(4)
C11 C12 C14 C15 12.5(5)
C13 C12 C14 C15 -171.2(3)
C1 N1 C18 C19 57.8(3)
C7 N1 C18 C19 177.5(3)
Cu1 N1 C18 C19 -60.6(3)
N1 C18 C19 C20 -103.2(3)
N1 C18 C19 C24 79.8(4)
C24 C19 C20 C21 -1.1(5)
C18 C19 C20 C21 -178.2(3)
C19 C20 C21 C22 3.9(6)
C20 C21 C22 C23 -1.8(6)
C21 C22 C23 C24 -3.0(5)
C21 C22 C23 C25 176.7(3)
C22 C23 C24 O2 -176.7(3)
C25 C23 C24 O2 3.6(5)
C22 C23 C24 C19 5.9(4)
C25 C23 C24 C19 -173.8(3)
C20 C19 C24 O2 178.2(3)
C18 C19 C24 O2 -4.7(4)
C20 C19 C24 C23 -4.0(4)
C18 C19 C24 C23 173.1(3)
C24 C23 C25 C27 -82.0(4)
C22 C23 C25 C27 98.3(4)
C24 C23 C25 C28 159.5(3)
C22 C23 C25 C28 -20.2(4)
C24 C23 C25 C26 40.3(4)
C22 C23 C25 C26 -139.5(3)
Cu1 O3 C29 O4 9.7(5)
Cu1 O3 C29 C30 -169.9(2)
